data_1522287
loop_
_publ_author_name
'Yeom, Y.H.'
'Kim, Y.'
'Seff, K.'

_publ_section_title
;
 Crystal structure of Pb(2+)44 Pb(4+)5 Tl(+)18 O(2-)17 Si100 Al92 O384
 zeolite X exchanged with Pb(2+) and Tl(+) and dehydrated, containing Pb4
 O4 (Pb(2+), Pb(4+) mixed)4 clusters
;
_journal_name_full 'Microporous and Mesoporous Materials'
_journal_page_first 103
_journal_page_last 112
_journal_volume 28
_journal_year 1999
_chemical_formula_sum 'Al92 O401 Pb49 Si100 Tl18'
_chemical_name_systematic 'Pb49 Tl18 O17 (Si100 Al92 O384)'
_space_group_IT_number 203
_symmetry_space_group_name_Hall '-F 2uv 2vw 3'
_symmetry_space_group_name_H-M 'F d -3 :2'
_cell_angle_alpha 90
_cell_angle_beta 90
_cell_angle_gamma 90
_cell_formula_units_Z 1
_cell_length_a 25.119
_cell_length_b 25.119
_cell_length_c 25.119
_cell_volume 15849.189
_citation_journal_id_ASTM MIMMFJ
_cod_data_source_file Yeom_MIMMFJ_1999_461.cif
_cod_data_source_block Al92O401Pb49Si100Tl18
_cod_original_cell_volume 15849.19
_cod_database_code 1522287

loop_
_symmetry_equiv_pos_as_xyz
x,y,z
-x+1/4,-y+1/4,z
x,-y+1/4,-z+1/4
-x+1/4,y,-z+1/4
z,x,y
-z+1/4,-x+1/4,y
z,-x+1/4,-y+1/4
-z+1/4,x,-y+1/4
y,z,x
y,-z+1/4,-x+1/4
-y+1/4,z,-x+1/4
-y+1/4,-z+1/4,x
-x,-y,-z
x-1/4,y-1/4,-z
-x,y-1/4,z-1/4
x-1/4,-y,z-1/4
-z,-x,-y
z-1/4,x-1/4,-y
-z,x-1/4,y-1/4
z-1/4,-x,y-1/4
-y,-z,-x
-y,z-1/4,x-1/4
y-1/4,-z,x-1/4
y-1/4,z-1/4,-x
x,y+1/2,z+1/2
-x+1/4,-y+3/4,z+1/2
x,-y+3/4,-z+3/4
-x+1/4,y+1/2,-z+3/4
z,x+1/2,y+1/2
-z+1/4,-x+3/4,y+1/2
z,-x+3/4,-y+3/4
-z+1/4,x+1/2,-y+3/4
y,z+1/2,x+1/2
y,-z+3/4,-x+3/4
-y+1/4,z+1/2,-x+3/4
-y+1/4,-z+3/4,x+1/2
-x,-y+1/2,-z+1/2
x-1/4,y+1/4,-z+1/2
-x,y+1/4,z+1/4
x-1/4,-y+1/2,z+1/4
-z,-x+1/2,-y+1/2
z-1/4,x+1/4,-y+1/2
-z,x+1/4,y+1/4
z-1/4,-x+1/2,y+1/4
-y,-z+1/2,-x+1/2
-y,z+1/4,x+1/4
y-1/4,-z+1/2,x+1/4
y-1/4,z+1/4,-x+1/2
x+1/2,y,z+1/2
-x+3/4,-y+1/4,z+1/2
x+1/2,-y+1/4,-z+3/4
-x+3/4,y,-z+3/4
z+1/2,x,y+1/2
-z+3/4,-x+1/4,y+1/2
z+1/2,-x+1/4,-y+3/4
-z+3/4,x,-y+3/4
y+1/2,z,x+1/2
y+1/2,-z+1/4,-x+3/4
-y+3/4,z,-x+3/4
-y+3/4,-z+1/4,x+1/2
-x+1/2,-y,-z+1/2
x+1/4,y-1/4,-z+1/2
-x+1/2,y-1/4,z+1/4
x+1/4,-y,z+1/4
-z+1/2,-x,-y+1/2
z+1/4,x-1/4,-y+1/2
-z+1/2,x-1/4,y+1/4
z+1/4,-x,y+1/4
-y+1/2,-z,-x+1/2
-y+1/2,z-1/4,x+1/4
y+1/4,-z,x+1/4
y+1/4,z-1/4,-x+1/2
x+1/2,y+1/2,z
-x+3/4,-y+3/4,z
x+1/2,-y+3/4,-z+1/4
-x+3/4,y+1/2,-z+1/4
z+1/2,x+1/2,y
-z+3/4,-x+3/4,y
z+1/2,-x+3/4,-y+1/4
-z+3/4,x+1/2,-y+1/4
y+1/2,z+1/2,x
y+1/2,-z+3/4,-x+1/4
-y+3/4,z+1/2,-x+1/4
-y+3/4,-z+3/4,x
-x+1/2,-y+1/2,-z
x+1/4,y+1/4,-z
-x+1/2,y+1/4,z-1/4
x+1/4,-y+1/2,z-1/4
-z+1/2,-x+1/2,-y
z+1/4,x+1/4,-y
-z+1/2,x+1/4,y-1/4
z+1/4,-x+1/2,y-1/4
-y+1/2,-z+1/2,-x
-y+1/2,z+1/4,x-1/4
y+1/4,-z+1/2,x-1/4
y+1/4,z+1/4,-x

loop_
_atom_site_label
_atom_site_type_symbol
_atom_site_fract_x
_atom_site_fract_y
_atom_site_fract_z
_atom_site_occupancy
_atom_site_U_iso_or_equiv
O4 O-2 -0.0699 0.0713 0.1807 1 0.0
Pb3 Pb+2 0.24033 0.24033 0.24033 0.375 0.0
O1 O-2 0.8954 -0.0001 0.1002 1 0.0
Si1 Si+4 -0.0533 0.1255 0.0358 1 0.0
Tl1 Tl+1 0.2514 0.2514 0.2514 0.4687 0.0
Si2 Si+4 -0.055 0.0366 0.124 0.0417 0.0
Pb1 Pb+2 0.07216 0.07216 0.07216 1 0.0
O2 O-2 -0.0004 -0.0012 0.1439 1 0.0
Al1 Al+3 -0.055 0.0366 0.124 0.9583 0.0
O3 O-2 -0.0309 0.0777 0.0744 1 0.0
Pb2 Pb+4 0.22511 0.22511 0.22511 0.1562 0.0
Tl2 Tl+1 0.0582 0.0611 0.4189 0.0312 0.0
O5 O-2 0.1763 0.1763 0.1763 0.5312 0.0
